data_7109830
loop_
_publ_author_name
'Haeri Lee'
'Tae Hwan Noh'
'Ok-Sang Jung'

_publ_section_title
;
 Reversible supra-channel effects: 3D kagome structure and catalysis via a
 molecular array of 1D coordination polymers
;
_journal_name_full Chem.Commun.
_journal_page_first 9182
_journal_paper_doi 10.1039/c3cc45587d
_journal_volume 49
_journal_year 2013
_chemical_formula_sum 'C153 H157 B6 Cl12 Cu3 F24 N15 O44'
_chemical_formula_weight 4046.82
_chemical_name_systematic
;
?
;
_space_group_IT_number 15
_symmetry_cell_setting monoclinic
_symmetry_space_group_name_Hall '-C 2yc'
_symmetry_space_group_name_H-M 'C 1 2/c 1'
_atom_sites_solution_hydrogens geom
_atom_sites_solution_primary direct
_atom_sites_solution_secondary difmap
_audit_creation_method SHELXL-97
_cell_angle_alpha 90.00
_cell_angle_beta 96.2840(10)
_cell_angle_gamma 90.00
_cell_formula_units_Z 4
_cell_length_a 38.6764(4)
_cell_length_b 22.1804(2)
_cell_length_c 21.8948(4)
_cell_measurement_reflns_used 8084
_cell_measurement_temperature 173(2)
_cell_measurement_theta_max 19.95
_cell_measurement_theta_min 2.20
_cell_volume 18669.8(4)
_computing_cell_refinement 'Bruker APEX2'
_computing_data_collection 'Bruker APEX2'
_computing_data_reduction 'Bruker APEX2'
_computing_molecular_graphics 'Bruker SHELXTL'
_computing_publication_material 'Bruker SHELXTL'
_computing_structure_refinement 'SHELXL-97 (Sheldrick, 1997)'
_computing_structure_solution 'SHELXS-97 (Sheldrick, 1990)'
_diffrn_ambient_temperature 173(2)
_diffrn_measured_fraction_theta_full 1.000
_diffrn_measured_fraction_theta_max 1.000
_diffrn_measurement_device_type 'Bruker Breeze CCD'
_diffrn_measurement_method '\f and \w scans'
_diffrn_radiation_monochromator graphite
_diffrn_radiation_source 'fine-focus sealed tube'
_diffrn_radiation_type MoK\a
_diffrn_radiation_wavelength 0.71073
_diffrn_reflns_av_R_equivalents 0.1253
_diffrn_reflns_av_sigmaI/netI 0.0840
_diffrn_reflns_limit_h_max 47
_diffrn_reflns_limit_h_min -47
_diffrn_reflns_limit_k_max 27
_diffrn_reflns_limit_k_min -27
_diffrn_reflns_limit_l_max 27
_diffrn_reflns_limit_l_min -27
_diffrn_reflns_number 141709
_diffrn_reflns_theta_full 26.00
_diffrn_reflns_theta_max 26.00
_diffrn_reflns_theta_min 1.06
_diffrn_standards_number 0
_exptl_absorpt_coefficient_mu 0.611
_exptl_absorpt_correction_T_max 0.8284
_exptl_absorpt_correction_T_min 0.7705
_exptl_absorpt_correction_type multi-scan
_exptl_absorpt_process_details sadabs
_exptl_crystal_colour purple
_exptl_crystal_density_diffrn 1.440
_exptl_crystal_density_method 'not measured'
_exptl_crystal_description BLOCK
_exptl_crystal_F_000 8276
_exptl_crystal_size_max 0.45
_exptl_crystal_size_mid 0.42
_exptl_crystal_size_min 0.32
_refine_diff_density_max 1.315
_refine_diff_density_min -1.475
_refine_diff_density_rms 0.149
_refine_ls_extinction_method none
_refine_ls_goodness_of_fit_ref 1.283
_refine_ls_hydrogen_treatment constr
_refine_ls_matrix_type full
_refine_ls_number_parameters 1156
_refine_ls_number_reflns 18363
_refine_ls_number_restraints 72
_refine_ls_restrained_S_all 1.288
_refine_ls_R_factor_all 0.1970
_refine_ls_R_factor_gt 0.1195
_refine_ls_shift/su_max 0.001
_refine_ls_shift/su_mean 0.000
_refine_ls_structure_factor_coef Fsqd
_refine_ls_weighting_details 'calc w=1/[\s^2^(Fo^2^)+(0.2000P)^2^+0.0000P] where P=(Fo^2^+2Fc^2^)/3'
_refine_ls_weighting_scheme calc
_refine_ls_wR_factor_gt 0.3300
_refine_ls_wR_factor_ref 0.3911
_reflns_number_gt 9623
_reflns_number_total 18363
_reflns_threshold_expression >2sigma(I)
_cod_data_source_file c3cc45587d.txt
_cod_data_source_block rr
_cod_original_sg_symbol_H-M C2/c
_cod_database_code 7109830

loop_
_symmetry_equiv_pos_as_xyz
'x, y, z'
'-x, y, -z+1/2'
'x+1/2, y+1/2, z'
'-x+1/2, y+1/2, -z+1/2'
'-x, -y, -z'
'x, -y, z-1/2'
'-x+1/2, -y+1/2, -z'
'x+1/2, -y+1/2, z-1/2'

loop_
_atom_site_label
_atom_site_type_symbol
_atom_site_fract_x
_atom_site_fract_y
_atom_site_fract_z
_atom_site_U_iso_or_equiv
_atom_site_adp_type
_atom_site_occupancy
_atom_site_symmetry_multiplicity
_atom_site_calc_flag
_atom_site_refinement_flags
Cu1 Cu 0.25561(2) 0.28578(4) 0.25382(4) 0.0379(3) Uani 1 1 d .
Cu2 Cu 0.0000 -0.01596(6) 0.7500 0.0442(4) Uani 1 2 d S
F1 F 0.08975(16) 0.1313(3) 0.7706(3) 0.094(2) Uani 1 1 d .
F2 F 0.06562(18) 0.1689(4) 0.6822(3) 0.123(3) Uani 1 1 d .
F3 F 0.12118(16) 0.1531(4) 0.6926(3) 0.116(3) Uani 1 1 d .
F4 F 0.1029(4) 0.2227(4) 0.7506(6) 0.243(8) Uani 1 1 d .
F5 F 0.2953(2) 0.9224(3) 0.7960(6) 0.223(7) Uani 1 1 d D
F6 F 0.2813(4) 1.0167(4) 0.7941(4) 0.265(9) Uani 1 1 d D
F7 F 0.2934(3) 0.9728(6) 0.7111(3) 0.328(13) Uani 1 1 d D
F8 F 0.3343(2) 0.9896(5) 0.7846(7) 0.293(9) Uani 1 1 d DU
F9 F 0.0807(3) 0.8236(4) 0.7085(5) 0.215(6) Uani 1 1 d D
F10 F 0.1074(5) 0.7790(6) 0.7876(5) 0.306(11) Uani 1 1 d D
F11 F 0.0821(3) 0.7261(4) 0.7125(8) 0.350(15) Uani 1 1 d D
F12 F 0.1289(3) 0.7757(6) 0.7008(9) 0.330(13) Uani 1 1 d D
B1 B 0.0953(3) 0.1705(7) 0.7261(6) 0.082(4) Uani 1 1 d .
B2 B 0.3010(2) 0.9754(3) 0.7713(3) 0.134(7) Uani 1 1 d DU
B3 B 0.0998(2) 0.7763(4) 0.7272(5) 0.220(19) Uani 1 1 d D
Cl1 Cl -0.05134(16) 0.0946(3) 1.0209(3) 0.170(2) Uani 1 1 d .
Cl2 Cl 0.00319(12) 0.0661(3) 0.9517(2) 0.162(2) Uani 1 1 d .
Cl3 Cl 0.28710(19) 0.20813(18) -0.0343(2) 0.171(2) Uani 1 1 d .
Cl4 Cl 0.3106(3) 0.2980(3) 0.0452(3) 0.274(5) Uani 1 1 d .
Cl5 Cl 0.1897(3) 0.3278(5) 0.5650(5) 0.277(4) Uani 1 1 d D
Cl6 Cl 0.2305(5) 0.3441(8) 0.4886(6) 0.513(14) Uani 1 1 d D
O1 O 0.26338(15) 0.5001(3) 0.0506(3) 0.0606(16) Uani 1 1 d .
O2 O 0.21994(13) 0.4351(2) 0.0646(2) 0.0414(12) Uani 1 1 d .
O3 O 0.18351(17) 0.3625(3) -0.1013(3) 0.0636(17) Uani 1 1 d .
O4 O 0.22266(13) 0.4305(2) -0.0605(2) 0.0441(12) Uani 1 1 d .
O5 O 0.15564(16) 0.2974(3) 0.4105(3) 0.0589(16) Uani 1 1 d .
O6 O 0.13979(13) 0.2027(2) 0.4309(2) 0.0473(13) Uani 1 1 d .
O7 O 0.1428(2) 0.1005(3) 0.5179(3) 0.090(2) Uani 1 1 d .
O8 O 0.14883(15) 0.1944(2) 0.5573(3) 0.0519(14) Uani 1 1 d .
O9 O 0.19827(14) 0.3373(2) 0.2301(3) 0.0495(13) Uani 1 1 d .
O10 O 0.12514(16) 0.0827(3) 0.9530(3) 0.0625(16) Uani 1 1 d .
O11 O 0.07467(14) 0.1242(2) 0.9123(2) 0.0503(14) Uani 1 1 d .
O12 O 0.02981(16) 0.1679(3) 1.0679(3) 0.0609(16) Uani 1 1 d .
O13 O 0.08091(15) 0.1373(2) 1.0375(3) 0.0555(15) Uani 1 1 d .
O14 O 0.0000 -0.1322(4) 0.7500 0.061(2) Uani 1 2 d S
O15 O 0.1614(3) 0.9753(6) 0.6401(9) 0.217(8) Uani 1 1 d .
H15B H 0.1595 0.9708 0.6018 0.260 Uiso 1 1 d R
H15C H 0.1453 0.9975 0.6499 0.260 Uiso 1 1 d R
O16 O 0.1471(5) 0.9223(12) 0.7372(10) 0.409(19) Uani 1 1 d D
H16A H 0.1391 0.9008 0.7074 0.491 Uiso 1 1 d R
H16B H 0.1352 0.9173 0.7666 0.491 Uiso 1 1 d R
O17 O 0.2002(6) 0.9857(10) 0.7440(12) 0.329(8) Uani 1 1 d D
H17A H 0.2204 0.9735 0.7398 0.395 Uiso 1 1 d R
H17B H 0.1885 0.9565 0.7627 0.395 Uiso 1 1 d R
O18 O 0.0239(6) 0.6327(11) 1.2253(12) 0.329(8) Uani 1 1 d U
H18B H 0.0411 0.6438 1.2309 0.395 Uiso 1 1 d R
H18C H 0.0154 0.6180 1.1911 0.395 Uiso 1 1 d R
O19 O 0.0461(5) 0.4035(13) 1.2669(18) 0.45(2) Uani 1 1 d .
H19B H 0.0274 0.3928 1.2799 0.539 Uiso 1 1 d R
H19C H 0.0446 0.3960 1.2207 0.539 Uiso 1 1 d R
O20 O 0.0000 0.5000 1.0000 0.79(8) Uani 1 2 d S
H20B H -0.0137 0.4795 0.9757 0.946 Uiso 0.50 1 d PR
H20C H 0.0073 0.5008 0.9618 0.946 Uiso 0.50 1 d PR
O21 O 0.0829(11) 0.5163(18) 1.230(2) 0.61(4) Uani 1 1 d .
H21A H 0.0666 0.5366 1.2421 0.733 Uiso 1 1 d R
H21B H 0.0799 0.5130 1.1918 0.733 Uiso 1 1 d R
O22 O 0.0586(8) 0.4466(14) 1.1459(16) 0.397(15) Uani 1 1 d U
H22B H 0.0414 0.4638 1.1587 0.476 Uiso 1 1 d R
H22C H 0.0549 0.4435 1.1017 0.476 Uiso 1 1 d R
O23 O 0.0602(11) 0.592(2) 1.170(2) 0.58(3) Uani 1 1 d .
H23B H 0.0460 0.5694 1.1848 0.697 Uiso 1 1 d R
H23C H 0.0581 0.5891 1.1317 0.697 Uiso 1 1 d R
N1 N 0.27869(16) 0.3417(3) 0.1974(3) 0.0415(15) Uani 1 1 d .
N2 N 0.25942(16) 0.2732(3) -0.1839(3) 0.0410(15) Uani 1 1 d .
N3 N 0.23260(16) 0.2309(3) 0.3115(3) 0.0378(14) Uani 1 1 d .
N4 N 0.23093(16) 0.1543(3) 0.6769(3) 0.0405(14) Uani 1 1 d .
N5 N 0.31040(16) 0.2269(3) 0.2759(3) 0.0456(16) Uani 1 1 d D
N6 N 0.04415(17) -0.0218(3) 0.8111(3) 0.0450(16) Uani 1 1 d .
N7 N 0.03117(18) 0.0183(3) 1.1823(3) 0.0468(16) Uani 1 1 d .
N8 N 0.0000 0.0908(4) 0.7500 0.044(2) Uani 1 2 d S
C1 C 0.2595(2) 0.3748(3) 0.1544(3) 0.0397(17) Uani 1 1 d .
H1A H 0.2352 0.3680 0.1476 0.048 Uiso 1 1 calc R
C2 C 0.2742(2) 0.4179(3) 0.1203(4) 0.0446(18) Uani 1 1 d .
C3 C 0.3098(2) 0.4266(5) 0.1277(5) 0.073(3) Uani 1 1 d .
H3A H 0.3205 0.4559 0.1044 0.088 Uiso 1 1 calc R
C4 C 0.3294(2) 0.3904(5) 0.1709(5) 0.082(3) Uani 1 1 d .
H4A H 0.3541 0.3935 0.1762 0.098 Uiso 1 1 calc R
C5 C 0.3130(2) 0.3509(4) 0.2052(4) 0.061(2) Uani 1 1 d .
H5A H 0.3265 0.3287 0.2362 0.073 Uiso 1 1 calc R
C6 C 0.2527(2) 0.4565(3) 0.0750(3) 0.0427(18) Uani 1 1 d .
C7 C 0.1959(2) 0.4681(3) 0.0263(3) 0.0407(17) Uani 1 1 d .
C8 C 0.1717(2) 0.5005(3) 0.0518(4) 0.0445(19) Uani 1 1 d .
H8A H 0.1727 0.5038 0.0952 0.053 Uiso 1 1 calc R
C9 C 0.1447(2) 0.5295(3) 0.0135(4) 0.047(2) Uani 1 1 d .
C10 C 0.1175(2) 0.5612(4) 0.0378(4) 0.060(2) Uani 1 1 d .
H10A H 0.1171 0.5642 0.0810 0.071 Uiso 1 1 calc R
C11 C 0.0924(3) 0.5868(4) 0.0000(5) 0.067(3) Uani 1 1 d .
H11A H 0.0743 0.6076 0.0171 0.081 Uiso 1 1 calc R
C12 C 0.0918(2) 0.5844(4) -0.0632(5) 0.062(2) Uani 1 1 d .
H12A H 0.0735 0.6032 -0.0888 0.075 Uiso 1 1 calc R
C13 C 0.1177(2) 0.5547(4) -0.0885(4) 0.055(2) Uani 1 1 d .
H13A H 0.1174 0.5534 -0.1320 0.066 Uiso 1 1 calc R
C14 C 0.1444(2) 0.5264(3) -0.0520(4) 0.047(2) Uani 1 1 d .
C15 C 0.1714(2) 0.4937(3) -0.0761(4) 0.0443(19) Uani 1 1 d .
H15A H 0.1724 0.4923 -0.1193 0.053 Uiso 1 1 calc R
C16 C 0.1961(2) 0.4641(3) -0.0377(4) 0.0414(18) Uani 1 1 d .
C17 C 0.2125(2) 0.3802(3) -0.0928(3) 0.0420(18) Uani 1 1 d .
C18 C 0.2927(2) 0.2913(3) -0.1724(3) 0.0460(19) Uani 1 1 d .
H18A H 0.3100 0.2721 -0.1931 0.055 Uiso 1 1 calc R
C19 C 0.3025(2) 0.3375(4) -0.1311(4) 0.053(2) Uani 1 1 d .
H19A H 0.3263 0.3478 -0.1217 0.064 Uiso 1 1 calc R
C20 C 0.2770(2) 0.3683(3) -0.1039(4) 0.0463(19) Uani 1 1 d .
H20A H 0.2829 0.4013 -0.0771 0.056 Uiso 1 1 calc R
C21 C 0.2429(2) 0.3501(3) -0.1165(3) 0.0401(17) Uani 1 1 d .
C22 C 0.2351(2) 0.3021(3) -0.1560(3) 0.0398(17) Uani 1 1 d .
H22A H 0.2116 0.2891 -0.1637 0.048 Uiso 1 1 calc R
C23 C 0.20761(19) 0.2518(3) 0.3424(3) 0.0385(17) Uani 1 1 d .
H23A H 0.2027 0.2937 0.3407 0.046 Uiso 1 1 calc R
C24 C 0.18837(19) 0.2151(3) 0.3769(3) 0.0392(16) Uani 1 1 d .
C25 C 0.1967(2) 0.1544(3) 0.3817(4) 0.049(2) Uani 1 1 d .
H25A H 0.1842 0.1281 0.4056 0.058 Uiso 1 1 calc R
C26 C 0.2230(2) 0.1332(4) 0.3519(4) 0.053(2) Uani 1 1 d .
H26A H 0.2293 0.0919 0.3549 0.064 Uiso 1 1 calc R
C27 C 0.2406(2) 0.1718(3) 0.3170(4) 0.0468(19) Uani 1 1 d .
H27A H 0.2589 0.1563 0.2962 0.056 Uiso 1 1 calc R
C28 C 0.1602(2) 0.2446(3) 0.4068(3) 0.0416(17) Uani 1 1 d .
C29 C 0.1130(2) 0.2239(3) 0.4634(3) 0.0418(18) Uani 1 1 d .
C30 C 0.0839(2) 0.2499(3) 0.4355(4) 0.0462(19) Uani 1 1 d .
H30A H 0.0813 0.2549 0.3921 0.055 Uiso 1 1 calc R
C31 C 0.0574(2) 0.2695(4) 0.4700(4) 0.049(2) Uani 1 1 d .
C32 C 0.0269(2) 0.2985(4) 0.4433(5) 0.060(2) Uani 1 1 d .
H32A H 0.0233 0.3045 0.4001 0.072 Uiso 1 1 calc R
C33 C 0.0023(2) 0.3183(5) 0.4802(6) 0.073(3) Uani 1 1 d .
H33A H -0.0178 0.3389 0.4621 0.088 Uiso 1 1 calc R
C34 C 0.0064(3) 0.3090(5) 0.5405(6) 0.081(3) Uani 1 1 d .
H34A H -0.0114 0.3222 0.5641 0.097 Uiso 1 1 calc R
C35 C 0.0346(3) 0.2814(4) 0.5698(5) 0.069(3) Uani 1 1 d .
H35A H 0.0366 0.2756 0.6130 0.083 Uiso 1 1 calc R
C36 C 0.0617(2) 0.2610(4) 0.5346(4) 0.055(2) Uani 1 1 d .
C37 C 0.0922(2) 0.2332(4) 0.5622(4) 0.056(2) Uani 1 1 d .
H37A H 0.0951 0.2267 0.6053 0.067 Uiso 1 1 calc R
C38 C 0.1173(2) 0.2156(3) 0.5275(4) 0.0445(18) Uani 1 1 d .
C39 C 0.1586(2) 0.1366(4) 0.5504(4) 0.055(2) Uani 1 1 d .
C40 C 0.2034(2) 0.1657(3) 0.6365(3) 0.0428(18) Uani 1 1 d .
H40A H 0.1919 0.2035 0.6383 0.051 Uiso 1 1 calc R
C41 C 0.1907(2) 0.1244(4) 0.5917(4) 0.051(2) Uani 1 1 d .
C42 C 0.2079(3) 0.0688(4) 0.5880(5) 0.081(3) Uani 1 1 d .
H42A H 0.1998 0.0399 0.5578 0.098 Uiso 1 1 calc R
C43 C 0.2366(3) 0.0573(4) 0.6293(5) 0.078(3) Uani 1 1 d .
H43A H 0.2489 0.0204 0.6276 0.093 Uiso 1 1 calc R
C44 C 0.2473(2) 0.1004(4) 0.6734(4) 0.057(2) Uani 1 1 d .
H44A H 0.2669 0.0918 0.7022 0.068 Uiso 1 1 calc R
C45 C 0.3334(2) 0.1961(4) 0.2832(5) 0.063(2) Uani 1 1 d D
C46 C 0.3612(3) 0.1588(6) 0.2842(13) 0.239(16) Uani 1 1 d D
H46A H 0.3630 0.1344 0.3218 0.287 Uiso 1 1 calc R
H46B H 0.3825 0.1827 0.2833 0.287 Uiso 1 1 calc R
H46C H 0.3583 0.1321 0.2483 0.287 Uiso 1 1 calc R
C47 C 0.1526(3) 0.3647(5) 0.1564(5) 0.083(3) Uani 1 1 d .
H47A H 0.1682 0.3496 0.1276 0.099 Uiso 1 1 calc R
H47B H 0.1473 0.4072 0.1477 0.099 Uiso 1 1 calc R
H47C H 0.1310 0.3412 0.1518 0.099 Uiso 1 1 calc R
C48 C 0.1692(2) 0.3588(3) 0.2186(4) 0.0477(19) Uani 1 1 d .
C49 C 0.1492(3) 0.3795(5) 0.2701(5) 0.078(3) Uani 1 1 d .
H49A H 0.1632 0.3730 0.3096 0.093 Uiso 1 1 calc R
H49B H 0.1275 0.3565 0.2691 0.093 Uiso 1 1 calc R
H49C H 0.1438 0.4225 0.2650 0.093 Uiso 1 1 calc R
C50 C 0.0651(2) -0.0713(4) 0.8149(4) 0.053(2) Uani 1 1 d .
H50A H 0.0585 -0.1044 0.7886 0.064 Uiso 1 1 calc R
C51 C 0.0945(3) -0.0762(4) 0.8536(5) 0.062(2) Uani 1 1 d .
H51A H 0.1077 -0.1123 0.8548 0.075 Uiso 1 1 calc R
C52 C 0.1055(3) -0.0282(4) 0.8920(5) 0.063(2) Uani 1 1 d .
H52A H 0.1257 -0.0313 0.9207 0.076 Uiso 1 1 calc R
C53 C 0.0856(2) 0.0251(3) 0.8865(4) 0.046(2) Uani 1 1 d .
C54 C 0.0550(2) 0.0246(3) 0.8470(3) 0.0438(19) Uani 1 1 d .
H54A H 0.0408 0.0596 0.8455 0.053 Uiso 1 1 calc R
C55 C 0.0982(2) 0.0785(4) 0.9220(4) 0.047(2) Uani 1 1 d .
C56 C 0.0817(2) 0.1814(3) 0.9383(4) 0.0445(18) Uani 1 1 d .
C57 C 0.0846(2) 0.2279(4) 0.9001(4) 0.055(2) Uani 1 1 d .
H57A H 0.0844 0.2211 0.8572 0.066 Uiso 1 1 calc R
C58 C 0.0879(2) 0.2873(4) 0.9237(4) 0.055(2) Uani 1 1 d .
C59 C 0.0897(3) 0.3387(4) 0.8856(5) 0.070(3) Uani 1 1 d .
H59A H 0.0901 0.3328 0.8427 0.084 Uiso 1 1 calc R
C60 C 0.0908(4) 0.3949(5) 0.9075(6) 0.098(4) Uani 1 1 d .
H60A H 0.0915 0.4284 0.8807 0.118 Uiso 1 1 calc R
C61 C 0.0907(3) 0.4036(5) 0.9710(6) 0.081(3) Uani 1 1 d .
H61A H 0.0909 0.4434 0.9870 0.098 Uiso 1 1 calc R
C62 C 0.0904(2) 0.3561(4) 1.0097(5) 0.064(2) Uani 1 1 d .
H62A H 0.0915 0.3633 1.0527 0.077 Uiso 1 1 calc R
C63 C 0.0883(2) 0.2955(4) 0.9878(4) 0.050(2) Uani 1 1 d .
C64 C 0.0867(2) 0.2460(4) 1.0265(4) 0.051(2) Uani 1 1 d .
H64A H 0.0880 0.2513 1.0697 0.061 Uiso 1 1 calc R
C65 C 0.0830(2) 0.1892(4) 1.0013(4) 0.0470(19) Uani 1 1 d .
C66 C 0.0531(2) 0.1318(4) 1.0684(3) 0.050(2) Uani 1 1 d .
C67 C 0.0303(2) 0.0673(3) 1.1453(3) 0.0438(18) Uani 1 1 d .
H67A H 0.0129 0.0972 1.1480 0.053 Uiso 1 1 calc R
C68 C 0.0545(2) 0.0742(3) 1.1036(4) 0.049(2) Uani 1 1 d .
C69 C 0.0798(2) 0.0306(4) 1.0993(4) 0.056(2) Uani 1 1 d .
H69A H 0.0968 0.0353 1.0716 0.068 Uiso 1 1 calc R
C70 C 0.0795(3) -0.0187(4) 1.1354(4) 0.063(3) Uani 1 1 d .
H70A H 0.0962 -0.0497 1.1325 0.076 Uiso 1 1 calc R
C71 C 0.0548(2) -0.0243(3) 1.1767(4) 0.051(2) Uani 1 1 d .
H71A H 0.0549 -0.0594 1.2016 0.061 Uiso 1 1 calc R
C72 C 0.0000 0.1427(7) 0.7500 0.067(4) Uani 1 2 d S
C73 C 0.0000 0.2031(10) 0.7500 0.36(4) Uani 1 2 d S
H73A H -0.0210 0.2178 0.7255 0.432 Uiso 0.50 1 calc PR
H73B H 0.0206 0.2178 0.7322 0.432 Uiso 0.50 1 calc PR
H73C H 0.0004 0.2178 0.7923 0.432 Uiso 0.50 1 calc PR
C74 C 0.0000 -0.1863(6) 0.7500 0.062(3) Uani 1 2 d S
C75 C -0.0081(4) -0.2239(5) 0.6924(5) 0.094(4) Uani 1 1 d .
H75A H -0.0066 -0.2668 0.7031 0.113 Uiso 1 1 calc R
H75B H 0.0086 -0.2145 0.6632 0.113 Uiso 1 1 calc R
H75C H -0.0317 -0.2147 0.6736 0.113 Uiso 1 1 calc R
C76 C -0.0246(4) 0.1127(10) 0.9655(9) 0.170(8) Uani 1 1 d .
H76A H -0.0395 0.1209 0.9267 0.203 Uiso 1 1 calc R
H76B H -0.0125 0.1508 0.9780 0.203 Uiso 1 1 calc R
C77 C 0.3232(3) 0.2388(13) 0.0012(13) 0.260(18) Uani 1 1 d .
H77A H 0.3383 0.2537 -0.0294 0.312 Uiso 1 1 calc R
H77B H 0.3364 0.2086 0.0276 0.312 Uiso 1 1 calc R
C78 C 0.2208(6) 0.2842(7) 0.5345(10) 0.238(12) Uani 1 1 d DU
H78A H 0.2404 0.2722 0.5651 0.286 Uiso 1 1 calc R
H78B H 0.2111 0.2488 0.5111 0.286 Uiso 1 1 calc R

loop_
_atom_site_aniso_label
_atom_site_aniso_U_11
_atom_site_aniso_U_22
_atom_site_aniso_U_33
_atom_site_aniso_U_23
_atom_site_aniso_U_13
_atom_site_aniso_U_12
Cu1 0.0486(6) 0.0340(5) 0.0320(5) 0.0009(4) 0.0094(4) 0.0013(4)
Cu2 0.0583(9) 0.0419(7) 0.0347(7) 0.000 0.0159(6) 0.000
F1 0.099(5) 0.125(5) 0.056(3) 0.018(3) 0.006(3) -0.043(4)
F2 0.082(5) 0.183(8) 0.103(5) 0.066(5) 0.005(4) -0.005(5)
F3 0.067(4) 0.217(8) 0.064(4) 0.031(5) 0.006(3) -0.017(5)
F4 0.47(2) 0.085(6) 0.217(12) -0.047(7) 0.216(14) -0.118(9)
F5 0.128(8) 0.080(5) 0.47(2) 0.097(9) 0.069(11) -0.001(5)
F6 0.49(2) 0.216(11) 0.090(6) 0.001(7) 0.052(10) 0.239(15)
F7 0.335(19) 0.57(3) 0.069(6) -0.029(11) -0.004(9) 0.32(2)
F8 0.272(15) 0.281(15) 0.333(17) -0.022(13) 0.068(13) -0.062(12)
F9 0.241(14) 0.188(11) 0.204(12) 0.006(9) -0.029(10) 0.098(10)
F10 0.46(3) 0.268(18) 0.159(13) 0.035(12) -0.090(16) -0.012(18)
F11 0.157(12) 0.200(14) 0.66(4) -0.18(2) -0.099(18) 0.044(10)
F12 0.159(11) 0.245(15) 0.63(4) -0.096(19) 0.228(19) -0.011(10)
B1 0.071(8) 0.110(11) 0.067(8) 0.022(8) 0.018(7) -0.019(8)
B2 0.159(14) 0.116(12) 0.127(13) -0.076(11) 0.022(11) 0.016(11)
B3 0.15(2) 0.19(3) 0.28(4) 0.16(3) -0.13(3) -0.05(2)
Cl1 0.177(5) 0.185(5) 0.157(5) 0.018(4) 0.056(4) -0.001(4)
Cl2 0.120(3) 0.242(6) 0.128(4) -0.062(4) 0.036(3) -0.020(4)
Cl3 0.304(8) 0.102(3) 0.105(3) 0.000(2) 0.014(4) -0.040(4)
Cl4 0.520(17) 0.151(5) 0.149(6) -0.017(4) 0.022(8) -0.021(7)
Cl5 0.263(9) 0.256(9) 0.296(11) -0.007(8) -0.043(8) -0.012(7)
Cl6 0.61(3) 0.61(3) 0.256(12) 0.154(15) -0.202(15) -0.37(2)
O1 0.056(4) 0.052(3) 0.073(4) 0.025(3) 0.004(3) -0.006(3)
O2 0.051(3) 0.037(3) 0.036(3) 0.005(2) 0.003(2) 0.002(2)
O3 0.057(4) 0.051(3) 0.085(5) -0.016(3) 0.020(3) -0.008(3)
O4 0.049(3) 0.043(3) 0.042(3) 0.001(2) 0.012(2) 0.008(2)
O5 0.061(4) 0.052(4) 0.069(4) -0.002(3) 0.028(3) 0.001(3)
O6 0.044(3) 0.049(3) 0.050(3) 0.004(3) 0.013(3) 0.002(2)
O7 0.120(6) 0.054(4) 0.083(5) -0.015(4) -0.046(5) 0.013(4)
O8 0.058(4) 0.046(3) 0.050(3) -0.003(3) -0.003(3) 0.006(3)
O9 0.047(3) 0.050(3) 0.053(3) 0.004(3) 0.010(3) 0.005(3)
O10 0.046(4) 0.071(4) 0.071(4) -0.009(3) 0.006(3) 0.003(3)
O11 0.057(4) 0.045(3) 0.049(3) -0.005(3) 0.008(3) -0.003(3)
O12 0.064(4) 0.064(4) 0.058(4) 0.014(3) 0.023(3) 0.006(3)
O13 0.065(4) 0.054(3) 0.051(3) 0.010(3) 0.023(3) 0.003(3)
O14 0.087(6) 0.042(5) 0.056(5) 0.000 0.023(5) 0.000
O15 0.088(8) 0.163(11) 0.41(3) 0.051(13) 0.058(11) 0.024(7)
O16 0.33(3) 0.64(5) 0.30(3) 0.12(3) 0.23(3) 0.11(3)
O17 0.372(14) 0.300(12) 0.320(14) -0.007(11) 0.064(12) 0.040(11)
O18 0.372(14) 0.300(12) 0.320(14) -0.007(11) 0.064(12) 0.040(11)
O19 0.126(15) 0.48(4) 0.74(7) 0.23(4) 0.02(2) 0.051(18)
O20 0.14(2) 0.126(18) 2.0(2) 0.02(5) -0.33(6) -0.060(16)
O21 0.49(6) 0.40(5) 0.90(11) 0.21(6) -0.09(7) 0.02(4)
O22 0.393(19) 0.402(19) 0.39(2) -0.065(14) 0.034(14) 0.047(14)
O23 0.57(7) 0.71(9) 0.47(6) 0.17(6) 0.08(5) 0.19(6)
N1 0.042(4) 0.042(3) 0.041(4) 0.006(3) 0.007(3) 0.002(3)
N2 0.047(4) 0.044(3) 0.032(3) 0.001(3) 0.006(3) 0.003(3)
N3 0.045(4) 0.033(3) 0.036(3) 0.002(3) 0.007(3) 0.007(3)
N4 0.047(4) 0.038(3) 0.035(3) 0.004(3) 0.001(3) -0.001(3)
N5 0.042(4) 0.043(4) 0.053(4) -0.001(3) 0.010(3) 0.007(3)
N6 0.064(4) 0.037(3) 0.037(3) 0.001(3) 0.016(3) 0.003(3)
N7 0.062(4) 0.045(4) 0.035(3) -0.003(3) 0.012(3) -0.003(3)
N8 0.055(6) 0.027(5) 0.052(6) 0.000 0.020(4) 0.000
C1 0.046(4) 0.036(4) 0.039(4) -0.003(3) 0.010(3) 0.001(3)
C2 0.049(5) 0.044(4) 0.043(4) 0.006(4) 0.012(4) -0.001(4)
C3 0.056(6) 0.082(7) 0.083(7) 0.046(6) 0.017(5) -0.001(5)
C4 0.040(5) 0.097(8) 0.110(9) 0.053(7) 0.012(5) 0.004(5)
C5 0.049(5) 0.068(6) 0.066(6) 0.032(5) 0.007(4) 0.000(4)
C6 0.049(5) 0.042(4) 0.039(4) 0.006(3) 0.013(4) 0.006(4)
C7 0.052(5) 0.031(4) 0.039(4) -0.001(3) 0.002(4) -0.001(3)
C8 0.061(5) 0.037(4) 0.036(4) -0.001(3) 0.009(4) -0.001(4)
C9 0.051(5) 0.037(4) 0.055(5) -0.007(4) 0.011(4) -0.001(4)
C10 0.067(6) 0.051(5) 0.061(6) -0.015(4) 0.009(5) 0.012(5)
C11 0.067(6) 0.049(5) 0.087(8) -0.010(5) 0.014(6) 0.015(5)
C12 0.057(6) 0.046(5) 0.082(7) 0.006(5) -0.001(5) 0.013(4)
C13 0.059(6) 0.048(5) 0.058(5) 0.008(4) 0.005(4) 0.002(4)
C14 0.056(5) 0.028(4) 0.058(5) 0.005(3) 0.007(4) 0.001(3)
C15 0.065(5) 0.035(4) 0.036(4) 0.005(3) 0.014(4) -0.003(4)
C16 0.051(5) 0.031(4) 0.043(4) 0.003(3) 0.012(4) 0.005(3)
C17 0.055(5) 0.031(4) 0.043(4) -0.001(3) 0.016(4) 0.001(4)
C18 0.053(5) 0.048(5) 0.038(4) 0.000(4) 0.010(4) 0.006(4)
C19 0.045(5) 0.052(5) 0.064(5) -0.009(4) 0.009(4) -0.001(4)
C20 0.053(5) 0.043(4) 0.042(4) -0.003(4) 0.002(4) -0.002(4)
C21 0.051(5) 0.035(4) 0.035(4) 0.005(3) 0.009(3) 0.004(3)
C22 0.051(5) 0.041(4) 0.028(4) 0.001(3) 0.011(3) -0.001(3)
C23 0.053(5) 0.029(4) 0.033(4) -0.002(3) 0.005(3) 0.005(3)
C24 0.040(4) 0.040(4) 0.037(4) 0.000(3) 0.003(3) 0.002(3)
C25 0.052(5) 0.034(4) 0.061(5) 0.009(4) 0.016(4) -0.002(4)
C26 0.057(5) 0.038(4) 0.066(6) 0.008(4) 0.014(4) 0.001(4)
C27 0.043(5) 0.043(4) 0.055(5) 0.008(4) 0.014(4) 0.008(4)
C28 0.056(5) 0.034(4) 0.035(4) 0.005(3) 0.009(3) 0.002(4)
C29 0.043(5) 0.041(4) 0.043(4) 0.002(3) 0.010(3) -0.002(3)
C30 0.048(5) 0.051(5) 0.040(4) 0.005(4) 0.006(4) -0.006(4)
C31 0.037(5) 0.051(5) 0.060(5) 0.001(4) 0.006(4) -0.004(4)
C32 0.054(6) 0.051(5) 0.074(6) -0.001(5) 0.000(5) -0.002(4)
C33 0.044(6) 0.075(7) 0.104(9) -0.005(6) 0.018(6) 0.001(5)
C34 0.061(7) 0.088(8) 0.100(9) -0.004(7) 0.040(6) 0.004(6)
C35 0.060(6) 0.071(6) 0.082(7) -0.001(5) 0.036(5) 0.010(5)
C36 0.056(5) 0.055(5) 0.057(5) 0.004(4) 0.021(4) -0.002(4)
C37 0.068(6) 0.058(5) 0.044(5) 0.008(4) 0.019(4) 0.010(4)
C38 0.046(5) 0.042(4) 0.046(4) 0.003(4) 0.005(4) 0.002(4)
C39 0.068(6) 0.043(5) 0.051(5) -0.008(4) -0.011(4) 0.001(4)
C40 0.055(5) 0.037(4) 0.038(4) 0.003(3) 0.011(4) 0.003(4)
C41 0.066(6) 0.042(4) 0.043(5) -0.003(4) -0.003(4) 0.007(4)
C42 0.112(9) 0.058(6) 0.067(7) -0.024(5) -0.020(6) 0.018(6)
C43 0.087(8) 0.057(6) 0.084(8) -0.016(5) -0.017(6) 0.030(5)
C44 0.060(6) 0.049(5) 0.059(5) -0.011(4) -0.005(4) 0.008(4)
C45 0.061(6) 0.056(5) 0.075(7) 0.008(5) 0.018(5) -0.007(5)
C46 0.078(11) 0.092(11) 0.56(5) 0.097(18) 0.107(19) 0.040(8)
C47 0.080(8) 0.087(8) 0.079(7) 0.019(6) 0.001(6) 0.003(6)
C48 0.049(5) 0.041(4) 0.054(5) 0.009(4) 0.008(4) -0.001(4)
C49 0.082(7) 0.075(7) 0.082(7) -0.008(6) 0.036(6) 0.012(6)
C50 0.061(6) 0.039(4) 0.062(5) -0.003(4) 0.019(5) 0.005(4)
C51 0.069(6) 0.039(5) 0.081(7) 0.004(5) 0.017(5) 0.011(4)
C52 0.063(6) 0.061(6) 0.068(6) 0.009(5) 0.017(5) 0.013(5)
C53 0.057(5) 0.037(4) 0.047(4) 0.010(3) 0.020(4) 0.001(4)
C54 0.053(5) 0.043(4) 0.036(4) 0.004(3) 0.007(4) 0.008(4)
C55 0.051(5) 0.054(5) 0.041(4) 0.004(4) 0.021(4) -0.001(4)
C56 0.052(5) 0.040(4) 0.044(4) 0.001(4) 0.013(4) -0.004(4)
C57 0.062(6) 0.057(5) 0.048(5) -0.002(4) 0.010(4) -0.008(4)
C58 0.053(5) 0.053(5) 0.060(5) 0.010(4) 0.011(4) -0.011(4)
C59 0.096(8) 0.050(5) 0.067(6) 0.012(5) 0.020(6) -0.016(5)
C60 0.146(12) 0.061(7) 0.087(9) 0.013(6) 0.012(8) -0.035(7)
C61 0.096(8) 0.049(6) 0.100(9) 0.001(6) 0.013(7) -0.020(5)
C62 0.060(6) 0.064(6) 0.070(6) -0.018(5) 0.015(5) -0.017(5)
C63 0.044(5) 0.052(5) 0.055(5) -0.001(4) 0.002(4) -0.015(4)
C64 0.052(5) 0.057(5) 0.044(5) 0.003(4) 0.010(4) 0.000(4)
C65 0.047(5) 0.052(5) 0.044(4) 0.009(4) 0.016(4) -0.003(4)
C66 0.063(6) 0.055(5) 0.034(4) -0.001(4) 0.015(4) -0.009(4)
C67 0.062(5) 0.037(4) 0.033(4) 0.003(3) 0.013(4) 0.000(4)
C68 0.061(5) 0.043(4) 0.045(4) -0.001(4) 0.016(4) 0.001(4)
C69 0.063(6) 0.060(5) 0.052(5) 0.007(4) 0.029(4) 0.004(4)
C70 0.071(6) 0.059(5) 0.065(6) 0.009(5) 0.031(5) 0.008(5)
C71 0.066(6) 0.041(4) 0.050(5) 0.002(4) 0.022(4) 0.003(4)
C72 0.056(8) 0.065(9) 0.085(10) 0.000 0.032(7) 0.000
C73 0.17(3) 0.072(15) 0.89(12) 0.000 0.31(5) 0.000
C74 0.081(10) 0.061(8) 0.047(7) 0.000 0.021(7) 0.000
C75 0.146(11) 0.079(7) 0.057(6) -0.024(6) 0.009(7) -0.035(7)
C76 0.081(11) 0.24(2) 0.181(18) -0.101(17) -0.017(11) -0.015(12)
C77 0.034(7) 0.39(3) 0.36(3) 0.31(3) 0.028(12) 0.020(13)
C78 0.211(18) 0.29(2) 0.208(18) -0.055(16) -0.007(15) -0.028(16)

loop_
_atom_type_symbol
_atom_type_description
_atom_type_scat_dispersion_real
_atom_type_scat_dispersion_imag
_atom_type_scat_source
C C 0.0033 0.0016 'International Tables Vol C Tables 4.2.6.8 and 6.1.1.4'
H H 0.0000 0.0000 'International Tables Vol C Tables 4.2.6.8 and 6.1.1.4'
B B 0.0013 0.0007 'International Tables Vol C Tables 4.2.6.8 and 6.1.1.4'
N N 0.0061 0.0033 'International Tables Vol C Tables 4.2.6.8 and 6.1.1.4'
O O 0.0106 0.0060 'International Tables Vol C Tables 4.2.6.8 and 6.1.1.4'
F F 0.0171 0.0103 'International Tables Vol C Tables 4.2.6.8 and 6.1.1.4'
Cu Cu 0.3201 1.2651 'International Tables Vol C Tables 4.2.6.8 and 6.1.1.4'
Cl Cl 0.1484 0.1585 'International Tables Vol C Tables 4.2.6.8 and 6.1.1.4'

loop_
_geom_angle_atom_site_label_1
_geom_angle_atom_site_label_2
_geom_angle_atom_site_label_3
_geom_angle
_geom_angle_site_symmetry_1
_geom_angle_site_symmetry_3
N1 Cu1 N3 179.0(3) . .
N1 Cu1 N4 87.7(2) . 7_556
N3 Cu1 N4 91.3(2) . 7_556
N1 Cu1 N2 92.5(2) . 7
N3 Cu1 N2 88.5(2) . 7
N4 Cu1 N2 178.2(3) 7_556 7
N7 Cu2 N7 177.0(4) 5_557 6
N7 Cu2 N6 92.3(3) 5_557 .
N7 Cu2 N6 87.5(3) 6 .
N7 Cu2 N6 87.5(3) 5_557 2_556
N7 Cu2 N6 92.3(3) 6 2_556
N6 Cu2 N6 172.8(3) . 2_556
N7 Cu2 N8 91.49(18) 5_557 .
N7 Cu2 N8 91.49(18) 6 .
N6 Cu2 N8 93.59(17) . .
N6 Cu2 N8 93.59(17) 2_556 .
F4 B1 F1 109.1(11) . .
F4 B1 F3 109.4(11) . .
F1 B1 F3 113.2(12) . .
F4 B1 F2 115.7(15) . .
F1 B1 F2 107.1(9) . .
F3 B1 F2 102.5(10) . .
F7 B2 F5 110.0(4) . .
F7 B2 F6 109.4(3) . .
F5 B2 F6 109.5(4) . .
F7 B2 F8 109.5(4) . .
F5 B2 F8 108.7(3) . .
F6 B2 F8 109.8(4) . .
F12 B3 F9 110.3(4) . .
F12 B3 F10 109.2(3) . .
F9 B3 F10 109.2(3) . .
F12 B3 F11 109.0(3) . .
F9 B3 F11 109.6(4) . .
F10 B3 F11 109.5(4) . .
C78 Cl5 Cl6 45.0(5) . .
C78 Cl6 Cl5 45.1(5) . .
C6 O2 C7 118.0(5) . .
C17 O4 C16 116.1(6) . .
C28 O6 C29 117.4(6) . .
C39 O8 C38 120.5(6) . .
C55 O11 C56 120.8(7) . .
C66 O13 C65 117.4(6) . .
C5 N1 C1 118.0(6) . .
C5 N1 Cu1 120.9(5) . .
C1 N1 Cu1 120.9(5) . .
C22 N2 C18 118.5(6) . .
C22 N2 Cu1 119.3(5) . 7
C18 N2 Cu1 121.2(5) . 7
C23 N3 C27 117.9(6) . .
C23 N3 Cu1 120.1(5) . .
C27 N3 Cu1 121.8(5) . .
C40 N4 C44 118.3(7) . .
C40 N4 Cu1 119.3(5) . 7_556
C44 N4 Cu1 122.2(5) . 7_556
C54 N6 C50 116.1(7) . .
C54 N6 Cu2 121.4(5) . .
C50 N6 Cu2 122.4(6) . .
C71 N7 C67 119.3(6) . .
C71 N7 Cu2 121.5(5) . 5_557
C67 N7 Cu2 118.9(5) . 5_557
C72 N8 Cu2 180.000(2) . .
N1 C1 C2 122.1(7) . .
C1 C2 C3 119.8(8) . .
C1 C2 C6 122.0(7) . .
C3 C2 C6 118.2(7) . .
C2 C3 C4 117.3(8) . .
C5 C4 C3 119.5(9) . .
N1 C5 C4 123.2(8) . .
O1 C6 O2 124.9(7) . .
O1 C6 C2 124.4(8) . .
O2 C6 C2 110.7(6) . .
C8 C7 O2 118.7(7) . .
C8 C7 C16 121.8(7) . .
O2 C7 C16 119.4(6) . .
C7 C8 C9 119.7(7) . .
C10 C9 C8 122.1(8) . .
C10 C9 C14 118.3(8) . .
C8 C9 C14 119.6(7) . .
C11 C10 C9 120.0(9) . .
C10 C11 C12 122.5(9) . .
C13 C12 C11 119.5(9) . .
C12 C13 C14 121.2(9) . .
C13 C14 C15 123.3(8) . .
C13 C14 C9 118.6(7) . .
C15 C14 C9 118.1(7) . .
C16 C15 C14 120.5(7) . .
C15 C16 C7 120.3(7) . .
C15 C16 O4 121.5(7) . .
C7 C16 O4 118.2(7) . .
O3 C17 O4 124.9(7) . .
O3 C17 C21 124.4(7) . .
O4 C17 C21 110.7(7) . .
N2 C18 C19 122.0(7) . .
C20 C19 C18 119.1(8) . .
C21 C20 C19 118.6(7) . .
C20 C21 C22 119.3(7) . .
C20 C21 C17 124.9(7) . .
C22 C21 C17 115.8(7) . .
N2 C22 C21 122.5(7) . .
N3 C23 C24 122.7(6) . .
C23 C24 C25 118.6(7) . .
C23 C24 C28 116.6(6) . .
C25 C24 C28 124.8(7) . .
C26 C25 C24 118.7(7) . .
C25 C26 C27 119.8(7) . .
N3 C27 C26 122.1(7) . .
O5 C28 O6 123.2(7) . .
O5 C28 C24 126.0(7) . .
O6 C28 C24 110.9(6) . .
C30 C29 O6 122.7(7) . .
C30 C29 C38 120.6(7) . .
O6 C29 C38 116.7(7) . .
C29 C30 C31 120.6(7) . .
C30 C31 C32 122.8(8) . .
C30 C31 C36 118.8(8) . .
C32 C31 C36 118.4(8) . .
C33 C32 C31 119.9(10) . .
C34 C33 C32 121.0(10) . .
C33 C34 C35 123.0(10) . .
C34 C35 C36 119.1(10) . .
C37 C36 C31 119.2(7) . .
C37 C36 C35 122.1(9) . .
C31 C36 C35 118.6(9) . .
C38 C37 C36 120.3(8) . .
C37 C38 O8 118.6(7) . .
C37 C38 C29 120.4(8) . .
O8 C38 C29 120.8(7) . .
O7 C39 O8 125.0(8) . .
O7 C39 C41 125.6(8) . .
O8 C39 C41 109.3(7) . .
N4 C40 C41 122.5(7) . .
C40 C41 C42 119.1(8) . .
C40 C41 C39 121.2(7) . .
C42 C41 C39 119.6(8) . .
C43 C42 C41 118.5(9) . .
C42 C43 C44 119.1(9) . .
N4 C44 C43 122.6(8) . .
N5 C45 C46 172.8(15) . .
O9 C48 C47 122.3(8) . .
O9 C48 C49 120.1(8) . .
C47 C48 C49 117.7(9) . .
C51 C50 N6 123.9(8) . .
C50 C51 C52 120.0(8) . .
C51 C52 C53 117.5(9) . .
C54 C53 C52 117.8(8) . .
C54 C53 C55 123.2(7) . .
C52 C53 C55 119.0(8) . .
N6 C54 C53 124.5(7) . .
O10 C55 O11 124.2(8) . .
O10 C55 C53 125.8(8) . .
O11 C55 C53 109.9(8) . .
C57 C56 C65 121.9(7) . .
C57 C56 O11 117.9(7) . .
C65 C56 O11 120.0(7) . .
C56 C57 C58 119.9(8) . .
C63 C58 C57 118.2(7) . .
C63 C58 C59 119.1(8) . .
C57 C58 C59 122.7(9) . .
C60 C59 C58 122.6(10) . .
C59 C60 C61 118.8(10) . .
C62 C61 C60 120.9(10) . .
C61 C62 C63 121.8(9) . .
C64 C63 C58 120.5(7) . .
C64 C63 C62 122.9(8) . .
C58 C63 C62 116.7(8) . .
C65 C64 C63 119.1(8) . .
C64 C65 C56 120.3(7) . .
C64 C65 O13 122.2(7) . .
C56 C65 O13 117.5(7) . .
O12 C66 O13 125.3(7) . .
O12 C66 C68 124.0(7) . .
O13 C66 C68 110.8(7) . .
N7 C67 C68 120.5(7) . .
C69 C68 C67 120.1(7) . .
C69 C68 C66 123.3(7) . .
C67 C68 C66 116.5(7) . .
C70 C69 C68 118.3(7) . .
C69 C70 C71 120.2(8) . .
N7 C71 C70 121.6(8) . .
N8 C72 C73 180.000(6) . .
O14 C74 C75 123.4(6) . .
O14 C74 C75 123.4(6) . 2_556
C75 C74 C75 113.3(13) . 2_556
Cl2 C76 Cl1 117.7(15) . .
Cl3 C77 Cl4 107.2(10) . .
Cl6 C78 Cl5 90.0(10) . .

loop_
_geom_bond_atom_site_label_1
_geom_bond_atom_site_label_2
_geom_bond_distance
_geom_bond_site_symmetry_2
Cu1 N1 2.026(6) .
Cu1 N3 2.029(6) .
Cu1 N4 2.041(6) 7_556
Cu1 N2 2.049(6) 7
Cu2 N7 2.012(6) 5_557
Cu2 N7 2.012(6) 6
Cu2 N6 2.055(7) .
Cu2 N6 2.055(7) 2_556
Cu2 N8 2.368(8) .
F1 B1 1.340(13) .
F2 B1 1.416(15) .
F3 B1 1.359(15) .
F4 B1 1.295(17) .
F5 B2 1.322(3) .
F6 B2 1.322(3) .
F7 B2 1.321(3) .
F8 B2 1.328(3) .
F9 B3 1.323(3) .
F10 B3 1.325(3) .
F11 B3 1.326(3) .
F12 B3 1.323(3) .
Cl1 C76 1.73(2) .
Cl2 C76 1.546(17) .
Cl3 C77 1.67(2) .
Cl4 C77 1.73(3) .
Cl5 C78 1.735(5) .
Cl5 Cl6 2.45(2) .
Cl6 C78 1.732(5) .
O1 C6 1.199(9) .
O2 C6 1.349(9) .
O2 C7 1.392(9) .
O3 C17 1.183(9) .
O4 C17 1.356(9) .
O4 C16 1.406(8) .
O5 C28 1.189(8) .
O6 C28 1.363(9) .
O6 C29 1.401(8) .
O7 C39 1.194(10) .
O8 C39 1.351(10) .
O8 C38 1.399(10) .
O9 C48 1.221(9) .
O10 C55 1.183(10) .
O11 C55 1.363(10) .
O11 C56 1.404(9) .
O12 C66 1.205(10) .
O13 C66 1.336(9) .
O13 C65 1.406(9) .
O14 C74 1.199(14) .
N1 C5 1.334(10) .
N1 C1 1.348(9) .
N2 C22 1.339(9) .
N2 C18 1.344(10) .
N2 Cu1 2.048(6) 7
N3 C23 1.322(9) .
N3 C27 1.349(9) .
N4 C40 1.333(10) .
N4 C44 1.359(10) .
N4 Cu1 2.041(6) 7_556
N5 C45 1.121(4) .
N6 C54 1.333(10) .
N6 C50 1.362(10) .
N7 C71 1.331(10) .
N7 C67 1.352(9) .
N7 Cu2 2.012(6) 5_557
N8 C72 1.150(15) .
C1 C2 1.374(10) .
C2 C3 1.384(12) .
C2 C6 1.492(11) .
C3 C4 1.399(13) .
C4 C5 1.356(12) .
C7 C8 1.348(10) .
C7 C16 1.403(10) .
C8 C9 1.419(11) .
C9 C10 1.418(11) .
C9 C14 1.435(12) .
C10 C11 1.331(13) .
C11 C12 1.382(14) .
C12 C13 1.366(12) .
C13 C14 1.385(12) .
C14 C15 1.420(11) .
C15 C16 1.368(11) .
C17 C21 1.495(10) .
C18 C19 1.391(11) .
C19 C20 1.387(11) .
C20 C21 1.378(11) .
C21 C22 1.386(10) .
C23 C24 1.383(10) .
C24 C25 1.387(10) .
C24 C28 1.481(10) .
C25 C26 1.352(11) .
C26 C27 1.373(10) .
C29 C30 1.350(11) .
C29 C38 1.407(11) .
C30 C31 1.408(11) .
C31 C32 1.414(12) .
C31 C36 1.418(12) .
C32 C33 1.385(13) .
C33 C34 1.330(16) .
C34 C35 1.351(15) .
C35 C36 1.440(11) .
C36 C37 1.405(12) .
C37 C38 1.355(11) .
C39 C41 1.479(12) .
C40 C41 1.390(11) .
C41 C42 1.406(12) .
C42 C43 1.377(14) .
C43 C44 1.389(13) .
C45 C46 1.355(4) .
C47 C48 1.448(13) .
C48 C49 1.507(12) .
C50 C51 1.346(13) .
C51 C52 1.393(13) .
C52 C53 1.408(11) .
C53 C54 1.387(12) .
C53 C55 1.472(12) .
C56 C57 1.341(11) .
C56 C65 1.385(11) .
C57 C58 1.416(12) .
C58 C63 1.413(12) .
C58 C59 1.418(12) .
C59 C60 1.335(14) .
C60 C61 1.403(16) .
C61 C62 1.354(14) .
C62 C63 1.428(12) .
C63 C64 1.392(11) .
C64 C65 1.376(11) .
C66 C68 1.491(11) .
C67 C68 1.386(10) .
C68 C69 1.384(11) .
C69 C70 1.351(12) .
C70 C71 1.389(11) .
C72 C73 1.34(2) .
C74 C75 1.517(12) .
C74 C75 1.517(12) 2_556
